data_1525626
loop_
_publ_author_name
'Begue, P.'
'Enjalbert, R.'
'Galy, J.'
'Castro, A.'

_publ_section_title
;
 Single-crystal X-ray investigations of the structures of gamma(H)Bi2 Mo
 O6 and its partially substituted As(3+) and Sb(3+)homologues
;
_journal_name_full 'Solid State Sciences'
_journal_page_first 637
_journal_page_last 653
_journal_volume 2
_journal_year 2000
_chemical_formula_sum 'Bi1.55 Mo O6 Sb0.45'
_chemical_name_systematic 'Bi1.55 Sb0.45 (Mo O6)'
_space_group_IT_number 14
_symmetry_space_group_name_Hall '-P 2ybc'
_symmetry_space_group_name_H-M 'P 1 21/c 1'
_cell_angle_alpha 90
_cell_angle_beta 90.683
_cell_angle_gamma 90
_cell_formula_units_Z 16
_cell_length_a 17.226
_cell_length_b 22.42799
_cell_length_c 5.581
_cell_volume 2156.036
_citation_journal_id_ASTM SSSCFJ
_cod_data_source_file Begue_SSSCFJ_2000_645.cif
_cod_data_source_block Bi1.55Mo1O6Sb0.45
_cod_original_formula_sum 'Bi1.55 Mo1 O6 Sb0.45'
_cod_database_code 1525626

loop_
_symmetry_equiv_pos_as_xyz
x,y,z
-x,y+1/2,-z+1/2
-x,-y,-z
x,-y-1/2,z-1/2

loop_
_atom_site_label
_atom_site_type_symbol
_atom_site_fract_x
_atom_site_fract_y
_atom_site_fract_z
_atom_site_occupancy
_atom_site_U_iso_or_equiv
O11 O-2 0.3641 -0.0091 0.881 1 0.0
Bi6 Bi+3 0.09509 0.19471 0.0074 0.6 0.0
Sb2 Sb+3 0.57426 0.19265 0.5191 0.2 0.0
O2 O-2 0.2045 0.1549 0.081 1 0.0
O17 O-2 0.2954 0.5084 0.879 1 0.0
Bi4 Bi+3 0.40949 0.06902 0.5017 0.8 0.0
O13 O-2 0.0291 0.022 0.731 1 0.0
O15 O-2 0.0237 0.1008 0.313 1 0.0
O8 O-2 0.3183 0.7518 0.75 1 0.0
Sb3 Sb+3 0.40949 0.06902 0.5017 0.2 0.0
O3 O-2 0.3287 0.1152 0.753 1 0.0
O6 O-2 0.4564 0.1546 0.587 1 0.0
O20 O-2 0.1879 0.8996 0.238 1 0.0
O1 O-2 0.1496 0.2543 0.249 1 0.0
Mo1 Mo+6 0.58334 0.0682 -0.0013 1 0.0
O21 O-2 -0.0105 0.273 0.886 1 0.0
O7 O-2 0.5163 0.2468 0.782 1 0.0
Sb5 Sb+3 0.09509 0.19471 0.0074 0.4 0.0
O4 O-2 0.3333 0.1156 0.251 1 0.0
O12 O-2 0.5113 0.0936 0.195 1 0.0
O10 O-2 0.5359 0.0416 0.74 1 0.0
Bi8 Bi+3 0.91086 0.06429 0.0007 1 0.0
Bi1 Bi+3 0.25829 0.18893 0.4386 1 0.0
Bi5 Bi+3 0.25806 0.0715 -0.0027 0.6 0.0
Sb4 Sb+3 0.25806 0.0715 -0.0027 0.4 0.0
O16 O-2 0.1327 0.0087 0.289 1 0.0
Mo2 Mo+6 0.08373 0.0568 0.4979 1 0.0
O18 O-2 0.1798 -0.0254 0.739 1 0.0
Sb1 Sb+3 0.4127 0.19037 0.9319 0.1 0.0
O5 O-2 0.3339 0.2487 0.745 1 0.0
O19 O-2 0.2902 0.8842 0.625 1 0.0
Sb6 Sb+3 0.74317 0.19536 0.998 0.5 0.0
Bi2 Bi+3 0.4127 0.19037 0.9319 0.9 0.0
O23 O-2 -0.0403 0.3564 0.254 1 0.0
O22 O-2 0.1267 0.6383 0.216 1 0.0
Bi3 Bi+3 0.57426 0.19265 0.5191 0.8 0.0
Mo4 Mo+6 0.91641 0.18362 0.5126 1 0.0
O24 O-2 0.8406 0.2723 0.127 1 0.0
Mo3 Mo+6 0.76671 0.06152 0.5038 1 0.0
O9 O-2 0.3648 0.6342 0.585 1 0.0
Bi7 Bi+3 0.74317 0.19536 0.998 0.5 0.0
O14 O-2 0.153 0.3963 0.128 1 0.0
